data_2207996
loop_
_publ_author_name
'Ying Zhu'
'Cai-Xia Yang'
'Zhong-Jian Jia'

_publ_section_title
;
 A rearranged labdane diterpene glycoside
;
_journal_coeditor_code CF6490
_journal_issue 2
_journal_name_full 'Acta Crystallographica Section E'
_journal_page_first o762
_journal_page_last o764
_journal_paper_doi 10.1107/S1600536806002418
_journal_volume 62
_journal_year 2006
_chemical_formula_iupac 'C28 H46 O6'
_chemical_formula_moiety 'C28 H46 O6'
_chemical_formula_sum 'C28 H46 O6'
_chemical_formula_weight 478.65
_chemical_melting_point 420
_chemical_name_common
;
13(R)-9\b-methyl-1(10),14-diene-friedlabda-13-O-\a-L-2'-
acetylrhamonopyanoside
;
_chemical_name_systematic
;
3-methyl-5-(1,2,5,5-tetramethyl-1,2,3,4,4a,5,6,7-octahydronaphthyl)pent-
1-en-3-yl 2-O-acetylrhamnopyanoside
;
_space_group_IT_number 4
_symmetry_cell_setting monoclinic
_symmetry_space_group_name_Hall 'P 2yb'
_symmetry_space_group_name_H-M 'P 1 21 1'
_atom_sites_solution_hydrogens geom
_atom_sites_solution_primary direct
_atom_sites_solution_secondary difmap
_cell_angle_alpha 90.00
_cell_angle_beta 102.140(10)
_cell_angle_gamma 90.00
_cell_formula_units_Z 2
_cell_length_a 11.542(2)
_cell_length_b 8.793(2)
_cell_length_c 14.095(2)
_cell_measurement_reflns_used 42
_cell_measurement_temperature 293(2)
_cell_measurement_theta_max 14.25
_cell_measurement_theta_min 2.72
_cell_volume 1398.5(4)
_computing_cell_refinement XSCANS
_computing_data_collection 'XSCANS (Siemens, 1994)'
_computing_data_reduction 'SHELXTL (Sheldrick, 1994'
_computing_molecular_graphics SHELXTL
_computing_publication_material SHELXTL
_computing_structure_refinement 'SHELXL97 (Sheldrick, 1997)'
_computing_structure_solution 'SHELXS97 (Sheldrick, 1997)'
_diffrn_ambient_temperature 293(2)
_diffrn_measured_fraction_theta_full 1.000
_diffrn_measured_fraction_theta_max 1.000
_diffrn_measurement_device_type 'Siemens P4'
_diffrn_measurement_method \w
_diffrn_radiation_monochromator graphite
_diffrn_radiation_source 'normal-focus sealed tube'
_diffrn_radiation_type MoK\a
_diffrn_radiation_wavelength 0.71073
_diffrn_reflns_av_R_equivalents 0.0201
_diffrn_reflns_av_sigmaI/netI 0.0556
_diffrn_reflns_limit_h_max 14
_diffrn_reflns_limit_h_min 0
_diffrn_reflns_limit_k_max 11
_diffrn_reflns_limit_k_min 0
_diffrn_reflns_limit_l_max 17
_diffrn_reflns_limit_l_min -18
_diffrn_reflns_number 3583
_diffrn_reflns_theta_full 27.09
_diffrn_reflns_theta_max 27.09
_diffrn_reflns_theta_min 1.48
_diffrn_standards_decay_% 2.99
_diffrn_standards_interval_count 97
_diffrn_standards_number 3
_exptl_absorpt_coefficient_mu 0.078
_exptl_absorpt_correction_type none
_exptl_crystal_colour colourless
_exptl_crystal_density_diffrn 1.137
_exptl_crystal_density_method 'not measured'
_exptl_crystal_description prism
_exptl_crystal_F_000 524
_exptl_crystal_size_max 0.58
_exptl_crystal_size_mid 0.40
_exptl_crystal_size_min 0.16
_refine_diff_density_max 0.122
_refine_diff_density_min -0.126
_refine_ls_extinction_coef 0.0125(13)
_refine_ls_extinction_expression Fc^*^=kFc[1+0.001xFc^2^\l^3^/sin(2\q)]^-1/4^
_refine_ls_extinction_method SHELXL97
_refine_ls_goodness_of_fit_ref 0.813
_refine_ls_hydrogen_treatment constr
_refine_ls_matrix_type full
_refine_ls_number_parameters 320
_refine_ls_number_reflns 3289
_refine_ls_number_restraints 2
_refine_ls_restrained_S_all 0.813
_refine_ls_R_factor_all 0.0760
_refine_ls_R_factor_gt 0.0376
_refine_ls_shift/su_max 0.000
_refine_ls_shift/su_mean 0.000
_refine_ls_structure_factor_coef Fsqd
_refine_ls_weighting_details 'calc w=1/[\s^2^(Fo^2^)+(0.04P)^2^] where P=(Fo^2^+2Fc^2^)/3'
_refine_ls_weighting_scheme calc
_refine_ls_wR_factor_gt 0.0734
_refine_ls_wR_factor_ref 0.0822
_reflns_number_gt 1841
_reflns_number_total 3289
_reflns_threshold_expression I>2\s(I)
_cod_data_source_file cf6490.cif
_cod_data_source_block I
_cod_original_cell_volume 1398.6(4)
_cod_original_sg_symbol_H-M 'P 21'
_cod_database_code 2207996
_cod_database_fobs_code 2207996

loop_
_symmetry_equiv_pos_as_xyz
'x, y, z'
'-x, y+1/2, -z'

loop_
_atom_site_label
_atom_site_fract_x
_atom_site_fract_y
_atom_site_fract_z
_atom_site_U_iso_or_equiv
_atom_site_adp_type
_atom_site_calc_flag
_atom_site_refinement_flags
_atom_site_occupancy
_atom_site_type_symbol
O1 0.36225(14) 0.6720(2) 0.67652(10) 0.0490(5) Uani d . 1 O
O2 0.36092(18) 0.4913(2) 0.55450(12) 0.0596(5) Uani d . 1 O
O3 0.08799(19) 0.3232(2) 0.60387(13) 0.0680(6) Uani d . 1 O
H3O 0.0635 0.2493 0.5701 0.082 Uiso calc R 1 H
O4 0.01118(17) 0.6164(3) 0.53205(15) 0.0709(6) Uani d . 1 O
H4O -0.0328 0.5519 0.5474 0.085 Uiso calc R 1 H
O5 0.18951(18) 0.6820(2) 0.43272(11) 0.0631(6) Uani d . 1 O
O6 0.1872(2) 0.9349(3) 0.42272(15) 0.0792(7) Uani d . 1 O
C1 0.2812(2) 0.8781(4) 1.0021(2) 0.0544(8) Uani d D 1 C
C2 0.1991(3) 1.0113(4) 0.9892(2) 0.0709(9) Uani d . 1 C
H2A 0.2379 1.0980 0.9669 0.085 Uiso calc R 1 H
H2B 0.1808 1.0377 1.0513 0.085 Uiso calc R 1 H
C3 0.0843(3) 0.9771(4) 0.9164(2) 0.0677(9) Uani d . 1 C
H3A 0.0423 1.0715 0.8976 0.081 Uiso calc R 1 H
H3B 0.0343 0.9131 0.9470 0.081 Uiso calc R 1 H
C4 0.1073(2) 0.8971(3) 0.82555(19) 0.0580(8) Uani d . 1 C
C5 0.1711(2) 0.7450(3) 0.85551(18) 0.0455(7) Uani d . 1 C
H5 0.2066 0.7141 0.8012 0.055 Uiso calc R 1 H
C6 0.0930(2) 0.6128(3) 0.87389(19) 0.0573(8) Uani d . 1 C
H6A 0.0301 0.5976 0.8171 0.069 Uiso calc R 1 H
H6B 0.0566 0.6377 0.9280 0.069 Uiso calc R 1 H
C7 0.1639(2) 0.4659(3) 0.8963(2) 0.0585(8) Uani d . 1 C
H7A 0.1881 0.4320 0.8379 0.070 Uiso calc R 1 H
H7B 0.1129 0.3881 0.9142 0.070 Uiso calc R 1 H
C8 0.2745(2) 0.4816(4) 0.97817(19) 0.0521(8) Uani d . 1 C
H8 0.3223 0.3897 0.9771 0.063 Uiso calc R 1 H
C9 0.3527(2) 0.6201(3) 0.96211(16) 0.0411(6) Uani d . 1 C
C10 0.2724(2) 0.7589(3) 0.94321(17) 0.0422(7) Uani d . 1 C
C11 0.4076(2) 0.5836(3) 0.87336(17) 0.0449(6) Uani d . 1 C
H11A 0.4649 0.5024 0.8911 0.054 Uiso calc R 1 H
H11B 0.3454 0.5460 0.8214 0.054 Uiso calc R 1 H
C12 0.4687(2) 0.7167(3) 0.83465(16) 0.0485(7) Uani d . 1 C
H12A 0.5463 0.7310 0.8762 0.058 Uiso calc R 1 H
H12B 0.4230 0.8084 0.8383 0.058 Uiso calc R 1 H
C13 0.4833(2) 0.6958(4) 0.72948(17) 0.0525(7) Uani d . 1 C
C14 0.5238(3) 0.8442(5) 0.6929(2) 0.0879(13) Uani d . 1 C
H14 0.4703 0.9244 0.6880 0.105 Uiso calc R 1 H
C15 0.6204(4) 0.8740(7) 0.6682(2) 0.153(2) Uani d . 1 C
H15A 0.6778 0.7989 0.6713 0.183 Uiso calc R 1 H
H15B 0.6341 0.9711 0.6467 0.183 Uiso calc R 1 H
C16 0.5615(3) 0.5616(5) 0.7199(2) 0.0840(12) Uani d . 1 C
H16A 0.5260 0.4703 0.7380 0.101 Uiso calc R 1 H
H16B 0.6379 0.5757 0.7617 0.101 Uiso calc R 1 H
H16C 0.5704 0.5534 0.6538 0.101 Uiso calc R 1 H
C17 0.2378(3) 0.4858(4) 1.07661(19) 0.0737(10) Uani d . 1 C
H17A 0.1938 0.5771 1.0813 0.088 Uiso calc R 1 H
H17B 0.3074 0.4839 1.1278 0.088 Uiso calc R 1 H
H17C 0.1894 0.3989 1.0823 0.088 Uiso calc R 1 H
C18 -0.0106(3) 0.8719(5) 0.7529(2) 0.0892(12) Uani d . 1 C
H18A -0.0409 0.9678 0.7260 0.107 Uiso calc R 1 H
H18B -0.0668 0.8260 0.7856 0.107 Uiso calc R 1 H
H18C 0.0021 0.8061 0.7017 0.107 Uiso calc R 1 H
C19 0.1867(3) 0.9969(4) 0.7767(2) 0.0823(11) Uani d . 1 C
H19A 0.1974 0.9490 0.7179 0.099 Uiso calc R 1 H
H19B 0.2624 1.0097 0.8198 0.099 Uiso calc R 1 H
H19C 0.1502 1.0945 0.7617 0.099 Uiso calc R 1 H
C20 0.4563(2) 0.6392(4) 1.04927(16) 0.0578(8) Uani d . 1 C
H20A 0.5073 0.7193 1.0362 0.069 Uiso calc R 1 H
H20B 0.5002 0.5459 1.0604 0.069 Uiso calc R 1 H
H20C 0.4261 0.6645 1.1058 0.069 Uiso calc R 1 H
C21 0.3407(3) 0.6435(3) 0.57607(18) 0.0548(8) Uani d . 1 C
H21 0.3920 0.7092 0.5466 0.066 Uiso calc R 1 H
C22 0.2122(2) 0.6891(4) 0.53807(16) 0.0549(8) Uani d . 1 C
H22 0.1984 0.7924 0.5593 0.066 Uiso calc R 1 H
C23 0.1316(2) 0.5784(3) 0.57355(18) 0.0505(7) Uani d . 1 C
H23 0.1431 0.5914 0.6440 0.061 Uiso calc R 1 H
C24 0.1598(3) 0.4157(3) 0.55485(18) 0.0550(8) Uani d . 1 C
H24 0.1401 0.3948 0.4850 0.066 Uiso calc R 1 H
C25 0.2902(3) 0.3835(3) 0.5949(2) 0.0556(8) Uani d . 1 C
H25 0.3068 0.3956 0.6656 0.067 Uiso calc R 1 H
C26 0.3282(3) 0.2264(4) 0.5707(3) 0.0904(12) Uani d . 1 C
H26A 0.3122 0.2137 0.5015 0.109 Uiso calc R 1 H
H26B 0.2851 0.1515 0.5988 0.109 Uiso calc R 1 H
H26C 0.4116 0.2142 0.5964 0.109 Uiso calc R 1 H
C27 0.1794(2) 0.8131(4) 0.3839(2) 0.0558(7) Uani d . 1 C
C28 0.1572(3) 0.7892(4) 0.27674(19) 0.0821(11) Uani d . 1 C
H28A 0.1534 0.6822 0.2630 0.098 Uiso calc PR 0.50 H
H28B 0.2204 0.8340 0.2516 0.098 Uiso calc PR 0.50 H
H28C 0.0834 0.8361 0.2467 0.098 Uiso calc PR 0.50 H
H28D 0.1514 0.8860 0.2446 0.098 Uiso calc PR 0.50 H
H28E 0.0845 0.7342 0.2559 0.098 Uiso calc PR 0.50 H
H28F 0.2214 0.7321 0.2608 0.098 Uiso calc PR 0.50 H
H1 0.3451(15) 0.880(3) 1.0562(12) 0.059(8) Uiso d D 1 H

loop_
_atom_site_aniso_label
_atom_site_aniso_U_11
_atom_site_aniso_U_22
_atom_site_aniso_U_33
_atom_site_aniso_U_12
_atom_site_aniso_U_13
_atom_site_aniso_U_23
O1 0.0516(10) 0.0610(12) 0.0327(9) -0.0048(10) 0.0052(8) -0.0039(9)
O2 0.0761(14) 0.0573(13) 0.0489(11) -0.0002(12) 0.0209(10) -0.0087(10)
O3 0.0878(15) 0.0541(14) 0.0628(12) -0.0155(13) 0.0174(12) -0.0022(11)
O4 0.0597(12) 0.0703(15) 0.0749(14) -0.0019(12) -0.0037(11) 0.0141(12)
O5 0.1016(16) 0.0496(12) 0.0336(10) -0.0047(13) 0.0044(10) 0.0008(10)
O6 0.112(2) 0.0550(15) 0.0699(14) -0.0109(14) 0.0174(13) 0.0052(13)
C1 0.0449(18) 0.067(2) 0.0507(18) 0.0019(17) 0.0093(14) -0.0107(17)
C2 0.071(2) 0.067(2) 0.077(2) 0.0081(19) 0.0195(17) -0.0248(18)
C3 0.063(2) 0.071(2) 0.0689(19) 0.0255(18) 0.0143(16) -0.0085(17)
C4 0.0580(19) 0.063(2) 0.0517(17) 0.0201(17) 0.0089(14) 0.0002(15)
C5 0.0426(15) 0.0528(17) 0.0413(15) 0.0064(14) 0.0090(12) -0.0006(12)
C6 0.0419(15) 0.068(2) 0.0571(17) -0.0033(17) -0.0007(13) 0.0011(16)
C7 0.0569(18) 0.057(2) 0.0642(18) -0.0100(16) 0.0175(15) 0.0037(16)
C8 0.0474(18) 0.057(2) 0.0527(16) 0.0059(15) 0.0122(14) 0.0149(14)
C9 0.0351(13) 0.0522(17) 0.0359(13) 0.0009(14) 0.0071(11) 0.0053(12)
C10 0.0373(14) 0.0529(18) 0.0384(14) -0.0008(13) 0.0124(12) 0.0016(13)
C11 0.0405(14) 0.0490(17) 0.0447(14) 0.0090(14) 0.0077(11) 0.0029(13)
C12 0.0438(14) 0.066(2) 0.0364(14) -0.0014(15) 0.0102(12) -0.0020(14)
C13 0.0440(15) 0.075(2) 0.0406(14) -0.0078(17) 0.0139(12) -0.0028(15)
C14 0.091(3) 0.126(4) 0.0501(19) -0.055(3) 0.0228(18) -0.007(2)
C15 0.178(4) 0.221(6) 0.070(2) -0.111(5) 0.050(3) -0.018(3)
C16 0.059(2) 0.135(4) 0.062(2) 0.023(2) 0.0213(16) -0.011(2)
C17 0.0625(19) 0.102(3) 0.0606(18) 0.001(2) 0.0217(15) 0.0252(19)
C18 0.081(2) 0.100(3) 0.074(2) 0.051(2) -0.0107(18) -0.002(2)
C19 0.109(3) 0.066(2) 0.077(2) 0.028(2) 0.032(2) 0.0172(19)
C20 0.0500(16) 0.077(2) 0.0438(15) 0.0086(16) 0.0047(12) 0.0054(15)
C21 0.0685(19) 0.058(2) 0.0384(15) -0.0054(17) 0.0117(14) -0.0060(14)
C22 0.077(2) 0.0517(18) 0.0313(14) -0.0003(18) 0.0016(13) -0.0042(14)
C23 0.0582(17) 0.0508(19) 0.0378(14) 0.0008(16) -0.0009(13) 0.0004(14)
C24 0.076(2) 0.0504(19) 0.0365(15) -0.0062(17) 0.0066(14) -0.0028(13)
C25 0.074(2) 0.0473(19) 0.0487(16) 0.0012(17) 0.0202(15) -0.0021(14)
C26 0.115(3) 0.063(3) 0.101(3) 0.010(2) 0.041(2) -0.004(2)
C27 0.0613(18) 0.053(2) 0.0509(17) -0.0127(17) 0.0075(14) 0.0059(17)
C28 0.117(3) 0.078(2) 0.0457(18) -0.021(2) 0.0045(18) 0.0153(17)

loop_
_atom_type_symbol
_atom_type_description
_atom_type_scat_dispersion_real
_atom_type_scat_dispersion_imag
_atom_type_scat_source
C C 0.0033 0.0016 'International Tables Vol C Tables 4.2.6.8 and 6.1.1.4'
H H 0.0000 0.0000 'International Tables Vol C Tables 4.2.6.8 and 6.1.1.4'
O O 0.0106 0.0060 'International Tables Vol C Tables 4.2.6.8 and 6.1.1.4'

loop_
_geom_angle_atom_site_label_1
_geom_angle_atom_site_label_2
_geom_angle_atom_site_label_3
_geom_angle
C21 O1 C13 119.29(19)
C21 O2 C25 114.0(2)
C24 O3 H3O 109.5
C23 O4 H4O 109.5
C27 O5 C22 117.9(2)
C10 C1 C2 125.4(3)
C10 C1 H1 117.6(17)
C2 C1 H1 117.0(17)
C1 C2 C3 111.5(3)
C1 C2 H2A 109.3
C3 C2 H2A 109.3
C1 C2 H2B 109.3
C3 C2 H2B 109.3
H2A C2 H2B 108.0
C2 C3 C4 112.0(2)
C2 C3 H3A 109.2
C4 C3 H3A 109.2
C2 C3 H3B 109.2
C4 C3 H3B 109.2
H3A C3 H3B 107.9
C3 C4 C19 109.7(3)
C3 C4 C18 109.8(2)
C19 C4 C18 108.2(3)
C3 C4 C5 109.0(2)
C19 C4 C5 108.8(2)
C18 C4 C5 111.2(3)
C10 C5 C6 107.7(2)
C10 C5 C4 113.3(2)
C6 C5 C4 116.2(2)
C10 C5 H5 106.3
C6 C5 H5 106.3
C4 C5 H5 106.3
C5 C6 C7 111.7(2)
C5 C6 H6A 109.3
C7 C6 H6A 109.3
C5 C6 H6B 109.3
C7 C6 H6B 109.3
H6A C6 H6B 107.9
C6 C7 C8 113.9(2)
C6 C7 H7A 108.8
C8 C7 H7A 108.8
C6 C7 H7B 108.8
C8 C7 H7B 108.8
H7A C7 H7B 107.7
C17 C8 C7 109.7(2)
C17 C8 C9 113.0(2)
C7 C8 C9 112.1(2)
C17 C8 H8 107.3
C7 C8 H8 107.3
C9 C8 H8 107.3
C10 C9 C20 113.3(2)
C10 C9 C11 111.2(2)
C20 C9 C11 106.71(19)
C10 C9 C8 107.55(19)
C20 C9 C8 110.3(2)
C11 C9 C8 107.6(2)
C1 C10 C5 121.2(3)
C1 C10 C9 124.0(2)
C5 C10 C9 114.5(2)
C12 C11 C9 115.3(2)
C12 C11 H11A 108.4
C9 C11 H11A 108.4
C12 C11 H11B 108.4
C9 C11 H11B 108.4
H11A C11 H11B 107.5
C11 C12 C13 114.0(2)
C11 C12 H12A 108.8
C13 C12 H12A 108.8
C11 C12 H12B 108.8
C13 C12 H12B 108.8
H12A C12 H12B 107.7
O1 C13 C16 111.7(3)
O1 C13 C14 106.4(2)
C16 C13 C14 114.3(3)
O1 C13 C12 102.89(18)
C16 C13 C12 111.7(2)
C14 C13 C12 109.3(3)
C15 C14 C13 128.8(5)
C15 C14 H14 115.6
C13 C14 H14 115.6
C14 C15 H15A 120.0
C14 C15 H15B 120.0
H15A C15 H15B 120.0
C13 C16 H16A 109.5
C13 C16 H16B 109.5
H16A C16 H16B 109.5
C13 C16 H16C 109.5
H16A C16 H16C 109.5
H16B C16 H16C 109.5
C8 C17 H17A 109.5
C8 C17 H17B 109.5
H17A C17 H17B 109.5
C8 C17 H17C 109.5
H17A C17 H17C 109.5
H17B C17 H17C 109.5
C4 C18 H18A 109.5
C4 C18 H18B 109.5
H18A C18 H18B 109.5
C4 C18 H18C 109.5
H18A C18 H18C 109.5
H18B C18 H18C 109.5
C4 C19 H19A 109.5
C4 C19 H19B 109.5
H19A C19 H19B 109.5
C4 C19 H19C 109.5
H19A C19 H19C 109.5
H19B C19 H19C 109.5
C9 C20 H20A 109.5
C9 C20 H20B 109.5
H20A C20 H20B 109.5
C9 C20 H20C 109.5
H20A C20 H20C 109.5
H20B C20 H20C 109.5
O2 C21 O1 112.7(2)
O2 C21 C22 111.7(2)
O1 C21 C22 105.1(2)
O2 C21 H21 109.1
O1 C21 H21 109.1
C22 C21 H21 109.1
O5 C22 C23 108.7(2)
O5 C22 C21 107.5(2)
C23 C22 C21 109.8(2)
O5 C22 H22 110.3
C23 C22 H22 110.3
C21 C22 H22 110.3
O4 C23 C24 112.2(2)
O4 C23 C22 109.2(2)
C24 C23 C22 112.7(2)
O4 C23 H23 107.5
C24 C23 H23 107.5
C22 C23 H23 107.5
O3 C24 C23 106.6(2)
O3 C24 C25 110.0(2)
C23 C24 C25 110.3(2)
O3 C24 H24 110.0
C23 C24 H24 110.0
C25 C24 H24 110.0
O2 C25 C26 107.2(2)
O2 C25 C24 109.2(2)
C26 C25 C24 113.5(3)
O2 C25 H25 108.9
C26 C25 H25 108.9
C24 C25 H25 108.9
C25 C26 H26A 109.5
C25 C26 H26B 109.5
H26A C26 H26B 109.5
C25 C26 H26C 109.5
H26A C26 H26C 109.5
H26B C26 H26C 109.5
O6 C27 O5 123.1(3)
O6 C27 C28 124.7(3)
O5 C27 C28 112.2(3)
C27 C28 H28A 109.5
C27 C28 H28B 109.5
H28A C28 H28B 109.5
C27 C28 H28C 109.5
H28A C28 H28C 109.5
H28B C28 H28C 109.5
C27 C28 H28D 109.5
C27 C28 H28E 109.5
H28D C28 H28E 109.5
C27 C28 H28F 109.5
H28D C28 H28F 109.5
H28E C28 H28F 109.5

loop_
_geom_bond_atom_site_label_1
_geom_bond_atom_site_label_2
_geom_bond_distance
O1 C21 1.407(3)
O1 C13 1.455(3)
O2 C21 1.403(3)
O2 C25 1.444(3)
O3 C24 1.437(3)
O3 H3O 0.820
O4 C23 1.429(3)
O4 H4O 0.820
O5 C27 1.335(4)
O5 C22 1.454(3)
O6 C27 1.198(4)
C1 C10 1.328(4)
C1 C2 1.493(4)
C1 H1 0.943(10)
C2 C3 1.526(4)
C2 H2A 0.970
C2 H2B 0.970
C3 C4 1.532(4)
C3 H3A 0.970
C3 H3B 0.970
C4 C19 1.533(4)
C4 C18 1.538(4)
C4 C5 1.542(4)
C5 C10 1.517(3)
C5 C6 1.526(4)
C5 H5 0.980
C6 C7 1.526(4)
C6 H6A 0.970
C6 H6B 0.970
C7 C8 1.537(4)
C7 H7A 0.970
C7 H7B 0.970
C8 C17 1.534(3)
C8 C9 1.561(4)
C8 H8 0.980
C9 C10 1.521(4)
C9 C20 1.532(3)
C9 C11 1.550(3)
C11 C12 1.525(4)
C11 H11A 0.970
C11 H11B 0.970
C12 C13 1.538(3)
C12 H12A 0.970
C12 H12B 0.970
C13 C16 1.509(4)
C13 C14 1.512(5)
C14 C15 1.264(4)
C14 H14 0.930
C15 H15A 0.930
C15 H15B 0.930
C16 H16A 0.960
C16 H16B 0.960
C16 H16C 0.960
C17 H17A 0.960
C17 H17B 0.960
C17 H17C 0.960
C18 H18A 0.960
C18 H18B 0.960
C18 H18C 0.960
C19 H19A 0.960
C19 H19B 0.960
C19 H19C 0.960
C20 H20A 0.960
C20 H20B 0.960
C20 H20C 0.960
C21 C22 1.521(4)
C21 H21 0.980
C22 C23 1.503(4)
C22 H22 0.980
C23 C24 1.503(4)
C23 H23 0.980
C24 C25 1.519(4)
C24 H24 0.980
C25 C26 1.510(4)
C25 H25 0.980
C26 H26A 0.960
C26 H26B 0.960
C26 H26C 0.960
C27 C28 1.492(4)
C28 H28A 0.960
C28 H28B 0.960
C28 H28C 0.960
C28 H28D 0.960
C28 H28E 0.960
C28 H28F 0.960

loop_
_geom_hbond_atom_site_label_D
_geom_hbond_atom_site_label_H
_geom_hbond_atom_site_label_A
_geom_hbond_site_symmetry_A
_geom_hbond_distance_DH
_geom_hbond_distance_HA
_geom_hbond_distance_DA
_geom_hbond_angle_DHA
O3 H3O O4 2_546 0.82 1.91 2.714(3) 165
O4 H4O O6 2_546 0.82 2.17 2.968(3) 163

loop_
_geom_torsion_atom_site_label_1
_geom_torsion_atom_site_label_2
_geom_torsion_atom_site_label_3
_geom_torsion_atom_site_label_4
_geom_torsion
_geom_torsion_publ_flag
C10 C1 C2 C3 15.5(4) yes
C1 C2 C3 C4 -44.8(4) yes
C2 C3 C4 C19 -58.7(3) ?
C2 C3 C4 C18 -177.5(3) ?
C2 C3 C4 C5 60.4(3) yes
C3 C4 C5 C10 -45.6(3) yes
C19 C4 C5 C10 74.0(3) ?
C18 C4 C5 C10 -166.8(2) ?
C3 C4 C5 C6 79.9(3) ?
C19 C4 C5 C6 -160.4(2) ?
C18 C4 C5 C6 -41.3(3) ?
C10 C5 C6 C7 -55.5(3) yes
C4 C5 C6 C7 176.2(2) ?
C5 C6 C7 C8 52.5(3) yes
C6 C7 C8 C17 76.1(3) ?
C6 C7 C8 C9 -50.3(3) yes
C17 C8 C9 C10 -73.3(3) ?
C7 C8 C9 C10 51.3(3) yes
C17 C8 C9 C20 50.8(3) ?
C7 C8 C9 C20 175.4(2) ?
C17 C8 C9 C11 166.8(2) ?
C7 C8 C9 C11 -68.6(3) ?
C2 C1 C10 C5 -2.1(4) yes
C2 C1 C10 C9 -175.7(3) ?
C6 C5 C10 C1 -112.2(3) ?
C4 C5 C10 C1 17.8(3) yes
C6 C5 C10 C9 62.0(3) yes
C4 C5 C10 C9 -168.0(2) ?
C20 C9 C10 C1 -7.7(4) ?
C11 C9 C10 C1 -127.9(3) ?
C8 C9 C10 C1 114.5(3) ?
C20 C9 C10 C5 178.3(2) ?
C11 C9 C10 C5 58.1(3) ?
C8 C9 C10 C5 -59.5(3) yes
C10 C9 C11 C12 51.7(3) ?
C20 C9 C11 C12 -72.4(3) ?
C8 C9 C11 C12 169.2(2) ?
C9 C11 C12 C13 -159.8(2) ?
C21 O1 C13 C16 -58.1(3) ?
C21 O1 C13 C14 67.1(3) ?
C21 O1 C13 C12 -178.0(2) ?
C11 C12 C13 O1 57.1(3) ?
C11 C12 C13 C16 -62.8(3) ?
C11 C12 C13 C14 169.8(3) ?
O1 C13 C14 C15 -134.1(4) ?
C16 C13 C14 C15 -10.4(5) ?
C12 C13 C14 C15 115.5(4) ?
C25 O2 C21 O1 58.4(3) ?
C25 O2 C21 C22 -59.6(3) yes
C13 O1 C21 O2 81.0(3) ?
C13 O1 C21 C22 -157.2(2) ?
C27 O5 C22 C23 134.6(3) ?
C27 O5 C22 C21 -106.6(3) ?
O2 C21 C22 O5 -65.2(3) ?
O1 C21 C22 O5 172.3(2) ?
O2 C21 C22 C23 52.9(3) yes
O1 C21 C22 C23 -69.6(3) ?
O5 C22 C23 O4 -58.7(3) ?
C21 C22 C23 O4 -176.1(2) ?
O5 C22 C23 C24 66.8(3) ?
C21 C22 C23 C24 -50.6(3) yes
O4 C23 C24 O3 -64.0(3) ?
C22 C23 C24 O3 172.2(2) ?
O4 C23 C24 C25 176.6(2) ?
C22 C23 C24 C25 52.8(3) yes
C21 O2 C25 C26 -176.4(2) ?
C21 O2 C25 C24 60.2(3) yes
O3 C24 C25 O2 -172.3(2) ?
C23 C24 C25 O2 -55.0(3) yes
O3 C24 C25 C26 68.1(3) ?
C23 C24 C25 C26 -174.5(2) ?
C22 O5 C27 O6 -0.6(4) ?
C22 O5 C27 C28 179.6(2) ?
